data_7004610
loop_
_publ_author_name
'Schnaars, David D.'
'Wu, Guang'
'Hayton, Trevor W.'

_publ_section_title
;
 Reactivity of UH3 with mild oxidants
;
_journal_issue 44
_journal_name_full 'Dalton Transactions'
_journal_page_first 6121
_journal_page_last 6126
_journal_paper_doi 10.1039/b809184f
_journal_year 2008
_chemical_formula_sum 'C8 H20 Cl4 O4 U'
_chemical_formula_weight 560.07
_chemical_name_common uranium(IV)tetrachlorobis(dimethoxyethane)
_chemical_name_systematic
;
uranium(IV)tetrachlorobis(dimethoxyethane)
;
_space_group_IT_number 14
_symmetry_cell_setting monoclinic
_symmetry_space_group_name_Hall '-P 2ybc'
_symmetry_space_group_name_H-M 'P 1 21/c 1'
_atom_sites_solution_hydrogens geom
_atom_sites_solution_primary direct
_atom_sites_solution_secondary difmap
_audit_creation_method SHELXL-97
_cell_angle_alpha 90.00
_cell_angle_beta 115.538(11)
_cell_angle_gamma 90.00
_cell_formula_units_Z 4
_cell_length_a 16.493(9)
_cell_length_b 7.274(4)
_cell_length_c 14.821(7)
_cell_measurement_temperature 150(2)
_cell_volume 1604.4(15)
_computing_structure_refinement 'SHELXL-97 (Sheldrick, 1997)'
_computing_structure_solution 'SHELXS-97 (Sheldrick, 1990)'
_diffrn_ambient_temperature 150(2)
_diffrn_measured_fraction_theta_full 0.940
_diffrn_measured_fraction_theta_max 0.940
_diffrn_measurement_device_type 'CCD area detector'
_diffrn_measurement_method 'omega scan'
_diffrn_radiation_monochromator graphite
_diffrn_radiation_source 'fine-focus sealed tube'
_diffrn_radiation_type MoK\a
_diffrn_radiation_wavelength 0.71073
_diffrn_reflns_av_R_equivalents 0.1494
_diffrn_reflns_av_sigmaI/netI 0.0949
_diffrn_reflns_limit_h_max 17
_diffrn_reflns_limit_h_min -20
_diffrn_reflns_limit_k_max 9
_diffrn_reflns_limit_k_min -9
_diffrn_reflns_limit_l_max 18
_diffrn_reflns_limit_l_min -18
_diffrn_reflns_number 11183
_diffrn_reflns_theta_full 26.62
_diffrn_reflns_theta_max 26.62
_diffrn_reflns_theta_min 1.37
_exptl_absorpt_coefficient_mu 10.782
_exptl_absorpt_correction_T_max 0.89537
_exptl_absorpt_correction_T_min 0.15813
_exptl_absorpt_correction_type empirical
_exptl_absorpt_process_details 'psi scan'
_exptl_crystal_colour Green
_exptl_crystal_density_diffrn 2.319
_exptl_crystal_density_method 'not measured'
_exptl_crystal_description Block
_exptl_crystal_F_000 1040
_exptl_crystal_size_max 0.50
_exptl_crystal_size_mid 0.50
_exptl_crystal_size_min 0.20
_refine_diff_density_max 6.627
_refine_diff_density_min -4.512
_refine_diff_density_rms 0.403
_refine_ls_extinction_method none
_refine_ls_goodness_of_fit_ref 1.053
_refine_ls_hydrogen_treatment constr
_refine_ls_matrix_type full
_refine_ls_number_parameters 158
_refine_ls_number_reflns 3168
_refine_ls_number_restraints 0
_refine_ls_restrained_S_all 1.053
_refine_ls_R_factor_all 0.0757
_refine_ls_R_factor_gt 0.0636
_refine_ls_shift/su_max 0.000
_refine_ls_shift/su_mean 0.000
_refine_ls_structure_factor_coef Fsqd
_refine_ls_weighting_details 'calc w=1/[\s^2^(Fo^2^)+(0.1038P)^2^+0.0000P] where P=(Fo^2^+2Fc^2^)/3'
_refine_ls_weighting_scheme calc
_refine_ls_wR_factor_gt 0.1580
_refine_ls_wR_factor_ref 0.1673
_reflns_number_gt 2615
_reflns_number_total 3168
_reflns_threshold_expression >2sigma(I)
_cod_data_source_file b809184f.txt
_cod_data_source_block compound4
_cod_depositor_comments
;
The following automatic conversions were performed:
'_symmetry_cell_setting' value 'Monoclinic' changed to 'monoclinic'
according to '/home/saulius/struct/CIF-dictionaries/cif_core.dic'
dictionary named 'cif_core.dic' version 2.4.1 from
2010-06-29.

'_exptl_absorpt_correction_type' value 'Empirical' changed to
'empirical' according to
'/home/saulius/struct/CIF-dictionaries/cif_core.dic' dictionary named
'cif_core.dic' version 2.4.1 from 2010-06-29.

Automatic conversion script
Id: cif_fix_enum 1527 2010-12-29 10:47:43Z saulius 
;
_cod_original_cell_volume 1604.3(14)
_cod_original_sg_symbol_H-M P2(1)/c
_cod_database_code 7004610

loop_
_symmetry_equiv_pos_as_xyz
'x, y, z'
'-x, y+1/2, -z+1/2'
'-x, -y, -z'
'x, -y-1/2, z-1/2'

loop_
_atom_site_label
_atom_site_type_symbol
_atom_site_fract_x
_atom_site_fract_y
_atom_site_fract_z
_atom_site_U_iso_or_equiv
_atom_site_adp_type
_atom_site_occupancy
_atom_site_symmetry_multiplicity
_atom_site_calc_flag
_atom_site_refinement_flags
_atom_site_disorder_assembly
_atom_site_disorder_group
U1 U 0.74851(3) 0.97312(6) 0.27920(3) 0.0202(2) Uani 1 1 d . . .
Cl1 Cl 0.6683(2) 1.2728(4) 0.2919(2) 0.0321(7) Uani 1 1 d . . .
Cl3 Cl 0.8623(2) 1.0510(4) 0.4639(2) 0.0300(7) Uani 1 1 d . . .
Cl4 Cl 0.8428(2) 0.7969(4) 0.2034(2) 0.0326(7) Uani 1 1 d . . .
O3 O 0.6542(6) 0.8826(10) 0.3723(6) 0.0312(19) Uani 1 1 d . . .
O4 O 0.7925(5) 0.6702(10) 0.3737(5) 0.0292(18) Uani 1 1 d . . .
Cl2 Cl 0.6142(2) 0.7755(4) 0.1541(2) 0.0320(7) Uani 1 1 d . . .
O1 O 0.6961(5) 1.1494(10) 0.1111(5) 0.0251(17) Uani 1 1 d . . .
O2 O 0.8612(5) 1.2015(10) 0.2647(5) 0.0243(17) Uani 1 1 d . . .
C1 C 0.6036(9) 1.1817(18) 0.0431(9) 0.043(3) Uani 1 1 d . . .
H1A H 0.5839 1.2950 0.0602 0.065 Uiso 1 1 calc R . .
H1B H 0.5673 1.0824 0.0477 0.065 Uiso 1 1 calc R . .
H1C H 0.5981 1.1893 -0.0240 0.065 Uiso 1 1 calc R . .
C3 C 0.8423(8) 1.2706(18) 0.1669(9) 0.032(3) Uani 1 1 d . . .
H3A H 0.8578 1.1789 0.1295 0.039 Uiso 1 1 calc R . .
H3B H 0.8777 1.3801 0.1725 0.039 Uiso 1 1 calc R . .
C7 C 0.7596(12) 0.6454(19) 0.4473(10) 0.051(4) Uani 1 1 d . . .
H7A H 0.7936 0.7216 0.5051 0.061 Uiso 1 1 calc R . .
H7B H 0.7669 0.5181 0.4688 0.061 Uiso 1 1 calc R . .
C6 C 0.6634(11) 0.6964(16) 0.4049(10) 0.045(4) Uani 1 1 d . . .
H6A H 0.6288 0.6166 0.3490 0.054 Uiso 1 1 calc R . .
H6B H 0.6411 0.6823 0.4553 0.054 Uiso 1 1 calc R . .
C2 C 0.7471(9) 1.3139(16) 0.1153(9) 0.034(3) Uani 1 1 d . . .
H2A H 0.7321 1.4102 0.1508 0.041 Uiso 1 1 calc R . .
H2B H 0.7327 1.3571 0.0482 0.041 Uiso 1 1 calc R . .
C5 C 0.5621(10) 0.938(2) 0.3413(13) 0.048(4) Uani 1 1 d . . .
H5A H 0.5242 0.8709 0.2822 0.073 Uiso 1 1 calc R . .
H5B H 0.5564 1.0671 0.3272 0.073 Uiso 1 1 calc R . .
H5C H 0.5445 0.9119 0.3938 0.073 Uiso 1 1 calc R . .
C8 C 0.8802(10) 0.588(2) 0.4105(11) 0.050(4) Uani 1 1 d . . .
H8A H 0.9193 0.6451 0.4725 0.075 Uiso 1 1 calc R . .
H8B H 0.9042 0.6051 0.3624 0.075 Uiso 1 1 calc R . .
H8C H 0.8758 0.4589 0.4211 0.075 Uiso 1 1 calc R . .
C4 C 0.9559(8) 1.1771(18) 0.3196(9) 0.038(3) Uani 1 1 d . . .
H4A H 0.9758 1.0820 0.2890 0.057 Uiso 1 1 calc R . .
H4B H 0.9695 1.1428 0.3872 0.057 Uiso 1 1 calc R . .
H4C H 0.9860 1.2900 0.3197 0.057 Uiso 1 1 calc R . .

loop_
_atom_site_aniso_label
_atom_site_aniso_U_11
_atom_site_aniso_U_22
_atom_site_aniso_U_33
_atom_site_aniso_U_23
_atom_site_aniso_U_13
_atom_site_aniso_U_12
U1 0.0240(3) 0.0245(3) 0.0131(3) -0.00103(13) 0.0090(2) 0.00073(15)
Cl1 0.0362(17) 0.0275(14) 0.0374(16) -0.0006(11) 0.0204(14) 0.0054(12)
Cl3 0.0324(17) 0.0404(17) 0.0151(14) -0.0046(10) 0.0083(12) -0.0027(13)
Cl4 0.0426(18) 0.0371(16) 0.0260(15) -0.0029(11) 0.0223(14) 0.0072(13)
O3 0.043(5) 0.026(4) 0.034(5) -0.001(3) 0.025(4) -0.002(4)
O4 0.038(5) 0.033(4) 0.011(4) 0.008(3) 0.006(4) 0.005(4)
Cl2 0.0349(17) 0.0326(14) 0.0229(14) -0.0013(11) 0.0072(13) -0.0091(12)
O1 0.034(5) 0.026(4) 0.011(3) 0.006(3) 0.005(3) -0.002(3)
O2 0.019(4) 0.033(4) 0.022(4) 0.004(3) 0.010(3) -0.002(3)
C1 0.040(8) 0.044(8) 0.031(7) 0.010(5) 0.001(6) 0.001(6)
C3 0.031(7) 0.048(7) 0.027(6) 0.000(5) 0.021(6) -0.011(6)
C7 0.096(13) 0.034(7) 0.030(7) 0.003(5) 0.034(8) -0.004(8)
C6 0.085(12) 0.028(7) 0.044(8) 0.004(5) 0.050(9) -0.008(7)
C2 0.042(8) 0.036(7) 0.027(6) 0.007(5) 0.016(6) -0.006(6)
C5 0.047(9) 0.050(8) 0.061(10) -0.008(7) 0.036(8) -0.008(7)
C8 0.058(10) 0.041(8) 0.036(8) 0.007(6) 0.006(7) 0.025(7)
C4 0.028(7) 0.054(8) 0.031(7) 0.002(6) 0.011(6) -0.001(6)

loop_
_atom_type_symbol
_atom_type_description
_atom_type_scat_dispersion_real
_atom_type_scat_dispersion_imag
_atom_type_scat_source
C C 0.0033 0.0016 'International Tables Vol C Tables 4.2.6.8 and 6.1.1.4'
H H 0.0000 0.0000 'International Tables Vol C Tables 4.2.6.8 and 6.1.1.4'
O O 0.0106 0.0060 'International Tables Vol C Tables 4.2.6.8 and 6.1.1.4'
Cl Cl 0.1484 0.1585 'International Tables Vol C Tables 4.2.6.8 and 6.1.1.4'
U U -9.6767 9.6646 'International Tables Vol C Tables 4.2.6.8 and 6.1.1.4'

loop_
_geom_angle_atom_site_label_1
_geom_angle_atom_site_label_2
_geom_angle_atom_site_label_3
_geom_angle
_geom_angle_site_symmetry_1
_geom_angle_site_symmetry_3
_geom_angle_publ_flag
O4 U1 O2 124.1(2) . . ?
O4 U1 O3 65.0(3) . . ?
O2 U1 O3 146.9(2) . . ?
O4 U1 O1 148.7(2) . . ?
O2 U1 O1 63.5(2) . . ?
O3 U1 O1 127.8(3) . . ?
O4 U1 Cl1 136.08(18) . . ?
O2 U1 Cl1 82.69(18) . . ?
O3 U1 Cl1 74.43(18) . . ?
O1 U1 Cl1 71.70(18) . . ?
O4 U1 Cl4 74.37(19) . . ?
O2 U1 Cl4 72.26(18) . . ?
O3 U1 Cl4 135.64(18) . . ?
O1 U1 Cl4 80.98(18) . . ?
Cl1 U1 Cl4 149.13(9) . . ?
O4 U1 Cl2 82.40(19) . . ?
O2 U1 Cl2 135.81(17) . . ?
O3 U1 Cl2 73.51(19) . . ?
O1 U1 Cl2 76.24(18) . . ?
Cl1 U1 Cl2 102.11(11) . . ?
Cl4 U1 Cl2 84.57(11) . . ?
O4 U1 Cl3 72.96(18) . . ?
O2 U1 Cl3 74.33(17) . . ?
O3 U1 Cl3 79.8(2) . . ?
O1 U1 Cl3 133.29(17) . . ?
Cl1 U1 Cl3 84.32(10) . . ?
Cl4 U1 Cl3 105.26(10) . . ?
Cl2 U1 Cl3 149.45(9) . . ?
C6 O3 C5 108.5(10) . . ?
C6 O3 U1 115.2(7) . . ?
C5 O3 U1 123.8(8) . . ?
C7 O4 C8 108.1(10) . . ?
C7 O4 U1 114.8(7) . . ?
C8 O4 U1 124.8(8) . . ?
C1 O1 C2 108.4(9) . . ?
C1 O1 U1 124.5(7) . . ?
C2 O1 U1 114.8(6) . . ?
C4 O2 C3 109.2(8) . . ?
C4 O2 U1 121.7(7) . . ?
C3 O2 U1 117.4(6) . . ?
O1 C1 H1A 109.5 . . ?
O1 C1 H1B 109.5 . . ?
H1A C1 H1B 109.5 . . ?
O1 C1 H1C 109.5 . . ?
H1A C1 H1C 109.5 . . ?
H1B C1 H1C 109.5 . . ?
O2 C3 C2 108.9(9) . . ?
O2 C3 H3A 109.9 . . ?
C2 C3 H3A 109.9 . . ?
O2 C3 H3B 109.9 . . ?
C2 C3 H3B 109.9 . . ?
H3A C3 H3B 108.3 . . ?
O4 C7 C6 109.7(10) . . ?
O4 C7 H7A 109.7 . . ?
C6 C7 H7A 109.7 . . ?
O4 C7 H7B 109.7 . . ?
C6 C7 H7B 109.7 . . ?
H7A C7 H7B 108.2 . . ?
O3 C6 C7 108.7(11) . . ?
O3 C6 H6A 110.0 . . ?
C7 C6 H6A 110.0 . . ?
O3 C6 H6B 110.0 . . ?
C7 C6 H6B 110.0 . . ?
H6A C6 H6B 108.3 . . ?
O1 C2 C3 108.6(10) . . ?
O1 C2 H2A 110.0 . . ?
C3 C2 H2A 110.0 . . ?
O1 C2 H2B 110.0 . . ?
C3 C2 H2B 110.0 . . ?
H2A C2 H2B 108.4 . . ?
O3 C5 H5A 109.5 . . ?
O3 C5 H5B 109.5 . . ?
H5A C5 H5B 109.5 . . ?
O3 C5 H5C 109.5 . . ?
H5A C5 H5C 109.5 . . ?
H5B C5 H5C 109.5 . . ?
O4 C8 H8A 109.5 . . ?
O4 C8 H8B 109.5 . . ?
H8A C8 H8B 109.5 . . ?
O4 C8 H8C 109.5 . . ?
H8A C8 H8C 109.5 . . ?
H8B C8 H8C 109.5 . . ?
O2 C4 H4A 109.5 . . ?
O2 C4 H4B 109.5 . . ?
H4A C4 H4B 109.5 . . ?
O2 C4 H4C 109.5 . . ?
H4A C4 H4C 109.5 . . ?
H4B C4 H4C 109.5 . . ?

loop_
_geom_bond_atom_site_label_1
_geom_bond_atom_site_label_2
_geom_bond_distance
_geom_bond_site_symmetry_2
_geom_bond_publ_flag
U1 O4 2.543(7) . ?
U1 O2 2.570(7) . ?
U1 O3 2.570(8) . ?
U1 O1 2.596(7) . ?
U1 Cl1 2.598(3) . ?
U1 Cl4 2.614(3) . ?
U1 Cl2 2.621(3) . ?
U1 Cl3 2.628(3) . ?
O3 C6 1.424(14) . ?
O3 C5 1.441(17) . ?
O4 C7 1.423(15) . ?
O4 C8 1.438(15) . ?
O1 C1 1.440(14) . ?
O1 C2 1.448(14) . ?
O2 C4 1.426(14) . ?
O2 C3 1.435(13) . ?
C1 H1A 0.9600 . ?
C1 H1B 0.9600 . ?
C1 H1C 0.9600 . ?
C3 C2 1.453(18) . ?
C3 H3A 0.9700 . ?
C3 H3B 0.9700 . ?
C7 C6 1.48(2) . ?
C7 H7A 0.9700 . ?
C7 H7B 0.9700 . ?
C6 H6A 0.9700 . ?
C6 H6B 0.9700 . ?
C2 H2A 0.9700 . ?
C2 H2B 0.9700 . ?
C5 H5A 0.9600 . ?
C5 H5B 0.9600 . ?
C5 H5C 0.9600 . ?
C8 H8A 0.9600 . ?
C8 H8B 0.9600 . ?
C8 H8C 0.9600 . ?
C4 H4A 0.9600 . ?
C4 H4B 0.9600 . ?
C4 H4C 0.9600 . ?

loop_
_geom_torsion_atom_site_label_1
_geom_torsion_atom_site_label_2
_geom_torsion_atom_site_label_3
_geom_torsion_atom_site_label_4
_geom_torsion
_geom_torsion_site_symmetry_1
_geom_torsion_site_symmetry_2
_geom_torsion_site_symmetry_3
_geom_torsion_site_symmetry_4
_geom_torsion_publ_flag
O4 U1 O3 C6 -14.3(8) . . . . ?
O2 U1 O3 C6 -129.0(8) . . . . ?
O1 U1 O3 C6 131.9(8) . . . . ?
Cl1 U1 O3 C6 -177.1(9) . . . . ?
Cl4 U1 O3 C6 11.2(9) . . . . ?
Cl2 U1 O3 C6 74.9(8) . . . . ?
Cl3 U1 O3 C6 -90.2(8) . . . . ?
O4 U1 O3 C5 -151.7(9) . . . . ?
O2 U1 O3 C5 93.6(10) . . . . ?
O1 U1 O3 C5 -5.4(10) . . . . ?
Cl1 U1 O3 C5 45.6(9) . . . . ?
Cl4 U1 O3 C5 -126.1(8) . . . . ?
Cl2 U1 O3 C5 -62.5(9) . . . . ?
Cl3 U1 O3 C5 132.5(9) . . . . ?
O2 U1 O4 C7 125.7(8) . . . . ?
O3 U1 O4 C7 -17.4(8) . . . . ?
O1 U1 O4 C7 -139.8(8) . . . . ?
Cl1 U1 O4 C7 6.9(9) . . . . ?
Cl4 U1 O4 C7 -179.1(9) . . . . ?
Cl2 U1 O4 C7 -92.7(8) . . . . ?
Cl3 U1 O4 C7 69.0(8) . . . . ?
O2 U1 O4 C8 -11.8(10) . . . . ?
O3 U1 O4 C8 -154.9(9) . . . . ?
O1 U1 O4 C8 82.7(10) . . . . ?
Cl1 U1 O4 C8 -130.6(8) . . . . ?
Cl4 U1 O4 C8 43.3(9) . . . . ?
Cl2 U1 O4 C8 129.8(9) . . . . ?
Cl3 U1 O4 C8 -68.5(9) . . . . ?
O4 U1 O1 C1 91.1(10) . . . . ?
O2 U1 O1 C1 -156.1(9) . . . . ?
O3 U1 O1 C1 -13.2(9) . . . . ?
Cl1 U1 O1 C1 -65.3(8) . . . . ?
Cl4 U1 O1 C1 129.3(8) . . . . ?
Cl2 U1 O1 C1 42.7(8) . . . . ?
Cl3 U1 O1 C1 -128.2(8) . . . . ?
O4 U1 O1 C2 -131.3(7) . . . . ?
O2 U1 O1 C2 -18.5(7) . . . . ?
O3 U1 O1 C2 124.4(7) . . . . ?
Cl1 U1 O1 C2 72.4(7) . . . . ?
Cl4 U1 O1 C2 -93.1(7) . . . . ?
Cl2 U1 O1 C2 -179.7(8) . . . . ?
Cl3 U1 O1 C2 9.4(8) . . . . ?
O4 U1 O2 C4 -7.3(9) . . . . ?
O3 U1 O2 C4 88.6(9) . . . . ?
O1 U1 O2 C4 -152.0(8) . . . . ?
Cl1 U1 O2 C4 134.9(8) . . . . ?
Cl4 U1 O2 C4 -63.4(7) . . . . ?
Cl2 U1 O2 C4 -125.2(7) . . . . ?
Cl3 U1 O2 C4 48.8(7) . . . . ?
O4 U1 O2 C3 131.6(7) . . . . ?
O3 U1 O2 C3 -132.5(7) . . . . ?
O1 U1 O2 C3 -13.0(7) . . . . ?
Cl1 U1 O2 C3 -86.2(7) . . . . ?
Cl4 U1 O2 C3 75.5(7) . . . . ?
Cl2 U1 O2 C3 13.7(8) . . . . ?
Cl3 U1 O2 C3 -172.3(8) . . . . ?
C4 O2 C3 C2 -173.9(10) . . . . ?
U1 O2 C3 C2 42.4(12) . . . . ?
C8 O4 C7 C6 -169.4(11) . . . . ?
U1 O4 C7 C6 46.3(12) . . . . ?
C5 O3 C6 C7 -173.8(11) . . . . ?
U1 O3 C6 C7 42.6(12) . . . . ?
O4 C7 C6 O3 -58.3(13) . . . . ?
C1 O1 C2 C3 -168.4(10) . . . . ?
U1 O1 C2 C3 47.4(11) . . . . ?
O2 C3 C2 O1 -57.8(12) . . . . ?
